data_4117205
loop_
_publ_author_name
'E. J. Corey'
'Mark C. Noe'

_publ_section_title
;
 A Critical Analysis of the Mechanistic Basis of Enantioselectivity in the
 Bis-Cinchona Alkaloid Catalyzed Dihydroxylation of Olefins
;
_journal_name_full 'Journal of the American Chemical Society'
_journal_page_first 11038
_journal_page_last 11053
_journal_paper_doi 10.1021/ja961233m
_journal_volume 118
_journal_year 1996
_chemical_formula_sum 'C16 H13 Br O2'
_chemical_formula_weight 317.17
_chemical_name_common 1-9-(10-Bromoanthracenyl)-ethanediol
_chemical_name_systematic
; 
 ? 
;
_space_group_IT_number 4
_symmetry_cell_setting monoclinic
_symmetry_space_group_name_Hall 'P 2yb'
_symmetry_space_group_name_H-M 'P 1 21 1'
_atom_sites_solution_hydrogens geom
_atom_sites_solution_primary direct
_atom_sites_solution_secondary difmap
_audit_creation_method SHELXL
_cell_angle_alpha 90.00
_cell_angle_beta 90.01(3)
_cell_angle_gamma 90.00
_cell_formula_units_Z 12
_cell_length_a 5.3880(10)
_cell_length_b 16.063(3)
_cell_length_c 47.049(9)
_cell_measurement_reflns_used 32
_cell_measurement_temperature 293(2)
_cell_measurement_theta_max 15
_cell_measurement_theta_min 10
_cell_volume 4072.0(13)
_computing_cell_refinement 'Siemens XSCANS'
_computing_data_collection 'Siemens XSCANS'
_computing_data_reduction 'Siemens XSCANS'
_computing_structure_refinement 'SHELXL-93 (Sheldrick, 1993)'
_computing_structure_solution 'SHELXS-86 (Sheldrick, 1990)'
_diffrn_ambient_temperature 293(2)
_diffrn_measurement_device 'Siemens P4'
_diffrn_measurement_method 'Omega Scans'
_diffrn_radiation_monochromator graphite
_diffrn_radiation_source 'fine-focus sealed tube'
_diffrn_radiation_type MoK\a
_diffrn_radiation_wavelength 0.71073
_diffrn_reflns_av_R_equivalents 0.1275
_diffrn_reflns_av_sigmaI/netI 0.2522
_diffrn_reflns_limit_h_max 6
_diffrn_reflns_limit_h_min -2
_diffrn_reflns_limit_k_max 19
_diffrn_reflns_limit_k_min -2
_diffrn_reflns_limit_l_max 55
_diffrn_reflns_limit_l_min -55
_diffrn_reflns_number 13176
_diffrn_reflns_theta_max 25.00
_diffrn_reflns_theta_min 1.30
_diffrn_standards_decay_% <5%
_diffrn_standards_interval_count 100
_diffrn_standards_number 3
_exptl_absorpt_coefficient_mu 3.023
_exptl_crystal_colour Yellow
_exptl_crystal_density_diffrn 1.552
_exptl_crystal_description Block
_exptl_crystal_F_000 1920
_exptl_crystal_size_max 0.60
_exptl_crystal_size_mid 0.40
_exptl_crystal_size_min 0.20
_refine_diff_density_max 0.657
_refine_diff_density_min -0.591
_refine_diff_density_rms 0.124
_refine_ls_abs_structure_details 'Flack H D (1983), Acta Cryst. A39, 876-881'
_refine_ls_abs_structure_Flack 0.00(3)
_refine_ls_extinction_method none
_refine_ls_goodness_of_fit_all 1.036
_refine_ls_goodness_of_fit_obs 1.253
_refine_ls_matrix_type full
_refine_ls_number_parameters 487
_refine_ls_number_reflns 8493
_refine_ls_number_restraints 1
_refine_ls_restrained_S_all 1.176
_refine_ls_restrained_S_obs 1.252
_refine_ls_R_factor_all 0.2887
_refine_ls_R_factor_obs 0.1058
_refine_ls_shift/esd_max 0.003
_refine_ls_shift/esd_mean 0.000
_refine_ls_structure_factor_coef Fsqd
_refine_ls_weighting_details 'w=1/[\s^2^(Fo^2^)+(0.0848P)^2^+32.4457P] where P=(Fo^2^+2Fc^2^)/3'
_refine_ls_weighting_scheme calc
_refine_ls_wR_factor_all 0.3475
_refine_ls_wR_factor_obs 0.2131
_reflns_number_observed 2949
_reflns_number_total 8522
_reflns_observed_criterion >2sigma(I)
_cod_data_source_file ja961233m_1.cif
_cod_data_source_block anthrol
_cod_depositor_comments
;
The following automatic conversions were performed:

'_refine_ls_weighting_scheme' value 'calc
w=1/[\s^2^(Fo^2^)+(0.0848P)^2^+32.4457P] where P=(Fo^2^+2Fc^2^)/3'
was changed to 'calc'. New tag '_refine_ls_weighting_details' was
created. The value of the new tag was set to
'w=1/[\s^2^(Fo^2^)+(0.0848P)^2^+32.4457P] where P=(Fo^2^+2Fc^2^)/3'.

Automatic conversion script
Id: cif_fix_values 3143 2015-03-26 13:38:13Z robertas 
;
_cod_database_code 4117205

loop_
_symmetry_equiv_pos_as_xyz
'x, y, z'
'-x, y+1/2, -z'

loop_
_atom_site_aniso_label
_atom_site_aniso_U_11
_atom_site_aniso_U_22
_atom_site_aniso_U_33
_atom_site_aniso_U_23
_atom_site_aniso_U_13
_atom_site_aniso_U_12
Br1A 0.153(4) 0.108(4) 0.100(3) 0.016(3) 0.031(3) -0.053(3)
Br1B 0.154(4) 0.113(4) 0.146(4) -0.036(4) -0.058(3) -0.049(3)
Br1C 0.142(4) 0.110(4) 0.138(4) -0.025(3) 0.034(3) 0.048(3)
Br1F 0.077(2) 0.102(3) 0.064(2) -0.022(2) -0.027(2) 0.007(2)
Br1D 0.073(2) 0.105(3) 0.067(2) -0.014(2) 0.019(2) -0.003(2)
Br1E 0.146(4) 0.104(4) 0.126(4) 0.020(3) -0.047(3) 0.051(3)

loop_
_atom_site_label
_atom_site_type_symbol
_atom_site_fract_x
_atom_site_fract_y
_atom_site_fract_z
_atom_site_U_iso_or_equiv
_atom_site_thermal_displace_type
_atom_site_occupancy
_atom_site_calc_flag
_atom_site_refinement_flags
O2A O -1.4514(28) -1.1754(11) -0.3644(3) 0.049(5) Uiso 1 d .
H2AA H -1.3539(28) -1.2060(11) -0.3548(3) 0.080 Uiso 1 d R
Br1A Br -0.4016(8) -0.8615(3) -0.44352(9) 0.120(2) Uani 1 d .
C1A C -0.8893(48) -1.1495(22) -0.4408(6) 0.064(9) Uiso 1 d .
C2A C -0.7807(63) -1.1646(26) -0.4674(8) 0.098(11) Uiso 1 d .
C3A C -0.6301(59) -1.1101(25) -0.4789(7) 0.085(11) Uiso 1 d .
C4A C -0.5537(56) -1.0387(23) -0.4657(7) 0.078(10) Uiso 1 d .
C5A C -0.6701(45) -1.0144(18) -0.4398(5) 0.048(7) Uiso 1 d .
C14A C -0.8167(47) -1.0734(19) -0.4248(6) 0.053(7) Uiso 1 d .
H1A H -0.9952 -1.1903 -0.4295 0.080 Uiso 1 d .
H2A H -0.8276 -1.2205 -0.4746 0.080 Uiso 1 d .
H3A H -0.5584 -1.1249 -0.4967 0.080 Uiso 1 d .
H4A H -0.4569 -0.9991 -0.4738 0.080 Uiso 1 d .
C6A C -0.6134(46) -0.9366(18) -0.4244(6) 0.053(8) Uiso 1 d .
C8A C -0.6780(54) -0.8377(24) -0.3841(7) 0.080(10) Uiso 1 d .
C9A C -0.7541(58) -0.8286(24) -0.3572(7) 0.089(11) Uiso 1 d .
C10A C -0.8765(54) -0.8885(23) -0.3424(7) 0.076(10) Uiso 1 d .
C11A C -0.9244(49) -0.9645(20) -0.3550(6) 0.061(8) Uiso 1 d .
C12A C -0.8546(48) -0.9789(20) -0.3840(6) 0.054(8) Uiso 1 d .
C7A C -0.6985(53) -0.9179(21) -0.3984(6) 0.067(9) Uiso 1 d .
H8A H -0.5660 -0.8066 -0.3963 0.080 Uiso 1 d .
H9A H -0.7110 -0.7768 -0.3502 0.080 Uiso 1 d .
H10A H -0.9427 -0.8770 -0.3250 0.080 Uiso 1 d .
H11A H -1.0295 -1.0069 -0.3460 0.080 Uiso 1 d .
C13A C -0.8951(41) -1.0583(16) -0.3975(5) 0.039(7) Uiso 1 d .
C15A C -1.0499(43) -1.1261(18) -0.3805(5) 0.051(7) Uiso 1 d .
H15A H -1.0361(43) -1.1766(18) -0.3913(5) 0.080 Uiso 1 d R
C16A C -1.3123(47) -1.1074(21) -0.3790(6) 0.066(9) Uiso 1 d .
H16A H -1.3797(47) -1.1004(21) -0.3977(6) 0.080 Uiso 1 d R
H16B H -1.3280(47) -1.0553(21) -0.3691(6) 0.080 Uiso 1 d R
O1A O -0.9538(29) -1.1424(11) -0.3517(3) 0.054(5) Uiso 1 d .
H1AA H -0.7992(29) -1.1526(11) -0.3526(3) 0.080 Uiso 1 d R
Br1B Br -0.3402(9) -0.3436(3) -0.04496(11) 0.138(2) Uani 1 d .
C1B C -0.9349(53) -0.4446(21) -0.1258(6) 0.069(9) Uiso 1 d .
C2B C -0.9097(59) -0.3678(25) -0.1391(7) 0.087(11) Uiso 1 d .
C3B C -0.7346(59) -0.3135(22) -0.1261(7) 0.086(10) Uiso 1 d .
C4B C -0.6240(50) -0.3253(21) -0.1032(6) 0.069(9) Uiso 1 d .
C5B C -0.6755(48) -0.4016(20) -0.0871(6) 0.057(8) Uiso 1 d .
C14B C -0.8281(47) -0.4645(19) -0.1007(6) 0.056(8) Uiso 1 d .
H1B H -1.0607 -0.4874 -0.1350 0.080 Uiso 1 d .
H2B H -0.9859 -0.3604 -0.1585 0.080 Uiso 1 d .
H3B H -0.7155 -0.2616 -0.1382 0.080 Uiso 1 d .
H4B H -0.5197 -0.2899 -0.0945 0.080 Uiso 1 d .
C6B C -0.5715(53) -0.4264(21) -0.0614(6) 0.071(9) Uiso 1 d .
C8B C -0.5139(65) -0.5174(26) -0.0179(8) 0.101(12) Uiso 1 d .
C9B C -0.5637(64) -0.5876(27) -0.0061(7) 0.096(12) Uiso 1 d .
C10B C -0.7326(54) -0.6503(23) -0.0173(7) 0.080(9) Uiso 1 d .
C11B C -0.8299(52) -0.6312(23) -0.0429(7) 0.077(10) Uiso 1 d .
C12B C -0.7670(46) -0.5601(18) -0.0603(5) 0.051(7) Uiso 1 d .
C7B C -0.6037(49) -0.4976(20) -0.0470(6) 0.059(8) Uiso 1 d .
H8B H -0.4043 -0.4753 -0.0116 0.080 Uiso 1 d .
H9B H -0.4995 -0.5958 0.0148 0.080 Uiso 1 d .
H10B H -0.7682 -0.6970 -0.0044 0.080 Uiso 1 d .
H11B H -0.9416 -0.6777 -0.0498 0.080 Uiso 1 d .
C13B C -0.8710(43) -0.5430(17) -0.0856(5) 0.042(7) Uiso 1 d .
C15B C -1.0041(39) -0.6093(16) -0.1046(5) 0.039(7) Uiso 1 d .
H15B H -0.9921(39) -0.5937(16) -0.1243(5) 0.080 Uiso 1 d R
C16B C -1.2657(42) -0.6144(18) -0.0961(5) 0.052(8) Uiso 1 d .
H16C H -1.2885(42) -0.6352(18) -0.0772(5) 0.080 Uiso 1 d R
H16D H -1.3333(42) -0.5592(18) -0.0971(5) 0.080 Uiso 1 d R
O1B O -0.8800(28) -0.6890(12) -0.0987(4) 0.057(5) Uiso 1 d .
H1BA H -0.9281(28) -0.7218(12) -0.1117(4) 0.080 Uiso 1 d R
O2B O -1.3878(29) -0.6666(12) -0.1168(3) 0.053(5) Uiso 1 d .
H2BA H -1.5378(29) -0.6742(12) -0.1118(3) 0.080 Uiso 1 d R
O2C O 0.1026(28) -0.3275(12) -0.3828(4) 0.057(5) Uiso 1 d .
H2CA H 0.1606(28) -0.3392(12) -0.3665(4) 0.080 Uiso 1 d R
Br1C Br 1.1596(9) -0.6509(3) -0.45507(10) 0.130(2) Uani 1 d .
C1C C 0.5582(50) -0.5486(20) -0.3740(6) 0.063(8) Uiso 1 d .
C2C C 0.5938(55) -0.6237(23) -0.3599(7) 0.078(10) Uiso 1 d .
C3C C 0.7519(56) -0.6799(22) -0.3725(6) 0.079(10) Uiso 1 d .
C4C C 0.8795(47) -0.6672(19) -0.3982(6) 0.061(8) Uiso 1 d .
C5C C 0.8252(48) -0.5889(20) -0.4127(6) 0.055(8) Uiso 1 d .
C14C C 0.6803(46) -0.5262(19) -0.3999(6) 0.051(7) Uiso 1 d .
H1C H 0.4542 -0.5134 -0.3653 0.080 Uiso 1 d .
H2C H 0.5257 -0.6428 -0.3432 0.080 Uiso 1 d .
H3C H 0.7881 -0.7413 -0.3650 0.080 Uiso 1 d .
H4C H 0.9790 -0.7103 -0.4087 0.080 Uiso 1 d .
C6C C 0.9327(46) -0.5701(18) -0.4385(5) 0.051(7) Uiso 1 d .
C8C C 0.9920(64) -0.4800(26) -0.4800(8) 0.101(12) Uiso 1 d .
C9C C 0.9407(65) -0.4076(27) -0.4939(8) 0.098(12) Uiso 1 d .
C10C C 0.7727(60) -0.3491(26) -0.4823(8) 0.095(11) Uiso 1 d .
C11C C 0.6747(44) -0.3616(19) -0.4576(6) 0.052(7) Uiso 1 d .
C12C C 0.7355(46) -0.4361(18) -0.4422(5) 0.052(7) Uiso 1 d .
C7C C 0.8870(51) -0.5009(21) -0.4524(6) 0.061(9) Uiso 1 d .
H8C H 1.1095 -0.5264 -0.4878 0.080 Uiso 1 d .
H9C H 1.0120 -0.4032 -0.5125 0.080 Uiso 1 d .
H10C H 0.7377 -0.3056 -0.4923 0.080 Uiso 1 d .
H11C H 0.5610 -0.3311 -0.4474 0.080 Uiso 1 d .
C13C C 0.6315(39) -0.4523(15) -0.4135(5) 0.030(6) Uiso 1 d .
C15C C 0.4974(42) -0.3852(17) -0.3957(5) 0.046(7) Uiso 1 d .
H15C H 0.5102(42) -0.4002(17) -0.3760(5) 0.080 Uiso 1 d R
C16C C 0.2288(39) -0.3809(17) -0.4027(5) 0.041(7) Uiso 1 d .
H16E H 0.1570(39) -0.4355(17) -0.4038(5) 0.080 Uiso 1 d R
H16F H 0.2141(39) -0.3549(17) -0.4210(5) 0.080 Uiso 1 d R
O1C O 0.6191(27) -0.3071(12) -0.4010(4) 0.055(5) Uiso 1 d .
H1CA H 0.5825(27) -0.2732(12) -0.3877(4) 0.080 Uiso 1 d R
Br1F Br -0.3738(6) -0.7889(3) -0.29620(7) 0.0812(12) Uani 1 d .
O2F O 0.7139(30) -0.6495(12) -0.1750(3) 0.056(5) Uiso 1 d .
H2FA H 0.8642(30) -0.6656(12) -0.1748(3) 0.080 Uiso 1 d R
C1F C 0.1587(49) -0.8543(22) -0.2030(6) 0.064(9) Uiso 1 d .
C2F C 0.0426(55) -0.9260(22) -0.2032(6) 0.075(10) Uiso 1 d .
C3F C -0.1327(56) -0.9484(23) -0.2229(7) 0.078(10) Uiso 1 d .
C4F C -0.2007(52) -0.8949(22) -0.2433(6) 0.070(9) Uiso 1 d .
C5F C -0.0799(44) -0.8190(17) -0.2476(5) 0.050(7) Uiso 1 d .
C14F C 0.0941(42) -0.7928(19) -0.2256(5) 0.046(7) Uiso 1 d .
H1F H 0.2700 -0.8371 -0.1890 0.080 Uiso 1 d .
H2F H 0.0677 -0.9668 -0.1863 0.080 Uiso 1 d .
H3F H -0.2224 -1.0050 -0.2214 0.080 Uiso 1 d .
H4F H -0.3102 -0.9135 -0.2592 0.080 Uiso 1 d .
C6F C -0.1163(41) -0.7624(18) -0.2701(5) 0.044(7) Uiso 1 d .
C8F C -0.0053(49) -0.6314(20) -0.2980(6) 0.061(8) Uiso 1 d .
C9F C 0.1247(53) -0.5630(23) -0.2988(7) 0.069(9) Uiso 1 d .
C10F C 0.2869(63) -0.5413(24) -0.2782(7) 0.091(11) Uiso 1 d .
C11F C 0.3200(48) -0.5858(20) -0.2551(6) 0.059(8) Uiso 1 d .
C12F C 0.1803(47) -0.6648(19) -0.2499(6) 0.059(8) Uiso 1 d .
C7F C 0.0125(43) -0.6877(17) -0.2733(5) 0.050(7) Uiso 1 d .
H8F H -0.1357 -0.6569 -0.3102 0.080 Uiso 1 d .
H9F H 0.1018 -0.5349 -0.3156 0.080 Uiso 1 d .
H10F H 0.3888 -0.4963 -0.2802 0.080 Uiso 1 d .
H11F H 0.4382 -0.5797 -0.2394 0.080 Uiso 1 d .
C13F C 0.2073(41) -0.7141(18) -0.2275(5) 0.044(7) Uiso 1 d .
C15F C 0.3344(38) -0.6782(17) -0.1992(5) 0.039(6) Uiso 1 d .
H15D H 0.3265(38) -0.6186(17) -0.2000(5) 0.080 Uiso 1 d R
C16F C 0.6000(38) -0.7002(19) -0.1962(5) 0.050(7) Uiso 1 d .
H16G H 0.6562(38) -0.6903(19) -0.2152(5) 0.080 Uiso 1 d R
H16L H 0.6289(38) -0.7577(19) -0.1918(5) 0.080 Uiso 1 d R
O1F O 0.2151(26) -0.6987(11) -0.1749(3) 0.042(4) Uiso 1 d .
H1FA H 0.0687(26) -0.6813(11) -0.1781(3) 0.080 Uiso 1 d R
Br1D Br -0.8734(6) -0.2061(3) -0.20343(7) 0.0818(12) Uani 1 d .
Br1E Br 0.0991(8) -1.1333(3) -0.05686(10) 0.125(2) Uani 1 d .
O2D O 0.2280(28) -0.3443(11) -0.3244(3) 0.053(5) Uiso 1 d .
H2DA H 0.1539(28) -0.3287(11) -0.3395(3) 0.080 Uiso 1 d R
C1D C -0.3437(43) -0.1417(19) -0.2944(5) 0.047(7) Uiso 1 d .
C2D C -0.4544(48) -0.0647(19) -0.2950(6) 0.055(8) Uiso 1 d .
C3D C -0.6367(55) -0.0485(22) -0.2772(7) 0.074(10) Uiso 1 d .
C4D C -0.6978(46) -0.0987(18) -0.2534(6) 0.052(7) Uiso 1 d .
C5D C -0.5680(44) -0.1792(17) -0.2519(5) 0.049(7) Uiso 1 d .
C14D C -0.4032(37) -0.2017(17) -0.2743(4) 0.033(6) Uiso 1 d .
H1D H -0.2162 -0.1591 -0.3064 0.080 Uiso 1 d .
H2D H -0.4167 -0.0290 -0.3085 0.080 Uiso 1 d .
H3D H -0.7231 0.0050 -0.2747 0.080 Uiso 1 d .
H4D H -0.8289 -0.0913 -0.2389 0.080 Uiso 1 d .
C6D C -0.6321(46) -0.2343(19) -0.2309(6) 0.057(8) Uiso 1 d .
C8D C -0.5150(51) -0.3583(21) -0.2025(6) 0.065(8) Uiso 1 d .
C9D C -0.3850(53) -0.4308(23) -0.1977(7) 0.073(10) Uiso 1 d .
C10D C -0.2191(50) -0.4508(20) -0.2212(6) 0.061(8) Uiso 1 d .
C11D C -0.1835(50) -0.4079(21) -0.2455(6) 0.065(9) Uiso 1 d .
C12D C -0.3222(42) -0.3300(17) -0.2495(5) 0.045(7) Uiso 1 d .
C7D C -0.4896(42) -0.3081(16) -0.2279(5) 0.045(7) Uiso 1 d .
H8D H -0.6285 -0.3429 -0.1876 0.080 Uiso 1 d .
H9D H -0.3872 -0.4642 -0.1823 0.080 Uiso 1 d .
H10D H -0.1110 -0.5047 -0.2185 0.080 Uiso 1 d .
H11D H -0.0762 -0.4239 -0.2601 0.080 Uiso 1 d .
C13D C -0.2895(38) -0.2819(17) -0.2741(5) 0.038(6) Uiso 1 d .
C15D C -0.1585(42) -0.3214(19) -0.2993(5) 0.052(8) Uiso 1 d .
H15E H -0.1697(42) -0.3807(19) -0.2969(5) 0.080 Uiso 1 d R
C16D C 0.1028(39) -0.2997(18) -0.3009(5) 0.049(7) Uiso 1 d .
H16H H 0.1904(39) -0.3153(18) -0.2839(5) 0.080 Uiso 1 d R
H16I H 0.1125(39) -0.2403(18) -0.3028(5) 0.080 Uiso 1 d R
O1D O -0.2781(26) -0.2960(11) -0.3270(3) 0.046(4) Uiso 1 d .
H1DA H -0.4305(26) -0.3097(11) -0.3271(3) 0.080 Uiso 1 d R
C1E C -0.4316(49) -1.0320(19) -0.1434(6) 0.058(8) Uiso 1 d .
C2E C -0.3732(61) -1.1093(26) -0.1555(7) 0.093(11) Uiso 1 d .
C3E C -0.2476(56) -1.1696(22) -0.1403(7) 0.080(10) Uiso 1 d .
C4E C -0.1613(49) -1.1529(22) -0.1154(6) 0.066(8) Uiso 1 d .
C5E C -0.1989(48) -1.0718(19) -0.1023(6) 0.054(8) Uiso 1 d .
C14E C -0.3508(47) -1.0099(19) -0.1169(6) 0.052(8) Uiso 1 d .
H1E H -0.5203 -0.9928 -0.1547 0.080 Uiso 1 d .
H2E H -0.4364 -1.1220 -0.1763 0.080 Uiso 1 d .
H3E H -0.2086 -1.2240 -0.1516 0.080 Uiso 1 d .
H4E H -0.0648 -1.1969 -0.1052 0.080 Uiso 1 d .
C6E C -0.1054(48) -1.0524(20) -0.0755(6) 0.059(8) Uiso 1 d .
C8E C -0.0692(56) -0.9589(22) -0.0330(7) 0.074(9) Uiso 1 d .
C9E C -0.1300(68) -0.8911(31) -0.0219(8) 0.111(14) Uiso 1 d .
C10E C -0.2790(56) -0.8284(23) -0.0336(7) 0.081(10) Uiso 1 d .
C11E C -0.3823(47) -0.8447(22) -0.0612(6) 0.062(8) Uiso 1 d .
C12E C -0.3211(52) -0.9199(21) -0.0749(6) 0.064(8) Uiso 1 d .
C7E C -0.1644(56) -0.9785(23) -0.0624(7) 0.077(10) Uiso 1 d .
H8E H 0.0330 -1.0053 -0.0237 0.080 Uiso 1 d .
H9E H -0.0645 -0.8796 -0.0005 0.080 Uiso 1 d .
H10E H -0.3216 -0.7810 -0.0230 0.080 Uiso 1 d .
H11E H -0.4813 -0.8081 -0.0687 0.080 Uiso 1 d .
C13E C -0.4065(47) -0.9373(19) -0.1037(6) 0.056(8) Uiso 1 d .
C15E C -0.5365(40) -0.8653(17) -0.1208(5) 0.045(7) Uiso 1 d .
H15F H -0.5233(40) -0.8145(17) -0.1101(5) 0.080 Uiso 1 d R
C16E C -0.8126(43) -0.8861(19) -0.1228(6) 0.054(8) Uiso 1 d .
H16J H -0.8274(43) -0.9338(19) -0.1350(6) 0.080 Uiso 1 d R
H16K H -0.8809(43) -0.8998(19) -0.1046(6) 0.080 Uiso 1 d R
O1E O -0.4503(28) -0.8528(11) -0.1472(3) 0.053(5) Uiso 1 d .
H1EA H -0.2961(28) -0.8423(11) -0.1460(3) 0.080 Uiso 1 d R
O2E O -0.9512(26) -0.8192(10) -0.1358(3) 0.045(4) Uiso 1 d .
H2EA H -0.9316(26) -0.7770(10) -0.1252(3) 0.080 Uiso 1 d R

loop_
_atom_type_symbol
_atom_type_description
_atom_type_scat_dispersion_real
_atom_type_scat_dispersion_imag
_atom_type_scat_source
C C 0.0033 0.0016 'International Tables Vol C Tables 4.2.6.8 and 6.1.1.4'
H H 0.0000 0.0000 'International Tables Vol C Tables 4.2.6.8 and 6.1.1.4'
O O 0.0106 0.0060 'International Tables Vol C Tables 4.2.6.8 and 6.1.1.4'
Br Br -0.2901 2.4595 'International Tables Vol C Tables 4.2.6.8 and 6.1.1.4'

loop_
_geom_angle_atom_site_label_1
_geom_angle_atom_site_label_2
_geom_angle_atom_site_label_3
_geom_angle
C2A C1A C14A 118.9(29)
C3A C2A C1A 120.9(36)
C2A C3A C4A 123.8(34)
C3A C4A C5A 119.1(31)
C4A C5A C14A 119.2(28)
C4A C5A C6A 124.1(26)
C14A C5A C6A 115.7(23)
C13A C14A C5A 121.3(26)
C13A C14A C1A 122.5(26)
C5A C14A C1A 116.2(24)
C7A C6A C5A 124.5(26)
C7A C6A Br1A 119.9(23)
C5A C6A Br1A 115.6(19)
C9A C8A C7A 120.6(34)
C8A C9A C10A 123.8(37)
C9A C10A C11A 119.9(30)
C10A C11A C12A 119.9(29)
C11A C12A C13A 121.4(27)
C11A C12A C7A 119.0(27)
C13A C12A C7A 118.6(24)
C6A C7A C8A 126.3(31)
C6A C7A C12A 118.0(29)
C8A C7A C12A 115.1(26)
C14A C13A C12A 121.5(25)
C14A C13A C15A 120.8(24)
C12A C13A C15A 117.6(22)
C16A C15A O1A 109.6(20)
C16A C15A C13A 113.3(22)
O1A C15A C13A 113.7(19)
C15A C16A O2A 111.3(23)
C14B C1B C2B 124.2(31)
C1B C2B C3B 114.4(31)
C4B C3B C2B 126.6(36)
C3B C4B C5B 118.9(31)
C6B C5B C14B 114.2(28)
C6B C5B C4B 127.7(28)
C14B C5B C4B 117.5(25)
C1B C14B C5B 117.5(29)
C1B C14B C13B 123.9(28)
C5B C14B C13B 118.5(23)
C7B C6B C5B 129.2(31)
C7B C6B Br1B 117.1(23)
C5B C6B Br1B 113.6(24)
C9B C8B C7B 121.1(37)
C8B C9B C10B 125.7(37)
C11B C10B C9B 114.0(34)
C10B C11B C12B 126.5(31)
C13B C12B C11B 124.5(27)
C13B C12B C7B 119.0(26)
C11B C12B C7B 115.9(24)
C6B C7B C12B 116.3(26)
C6B C7B C8B 127.3(31)
C12B C7B C8B 116.1(29)
C12B C13B C14B 122.6(25)
C12B C13B C15B 123.9(25)
C14B C13B C15B 112.4(21)
C16B C15B O1B 109.6(20)
C16B C15B C13B 108.8(20)
O1B C15B C13B 106.0(18)
O2B C16B C15B 106.6(20)
C2C C1C C14C 124.1(29)
C3C C2C C1C 116.7(30)
C2C C3C C4C 125.5(32)
C3C C4C C5C 115.3(27)
C6C C5C C14C 116.9(27)
C6C C5C C4C 121.0(27)
C14C C5C C4C 121.8(25)
C13C C14C C5C 121.5(24)
C13C C14C C1C 121.9(26)
C5C C14C C1C 116.0(27)
C7C C6C C5C 123.0(28)
C7C C6C Br1C 119.0(22)
C5C C6C Br1C 118.0(22)
C9C C8C C7C 123.1(36)
C8C C9C C10C 120.8(36)
C11C C10C C9C 120.4(37)
C10C C11C C12C 119.3(30)
C7C C12C C11C 125.2(25)
C7C C12C C13C 113.6(25)
C11C C12C C13C 121.2(25)
C6C C7C C12C 124.4(28)
C6C C7C C8C 124.5(31)
C12C C7C C8C 111.0(29)
C14C C13C C12C 120.3(23)
C14C C13C C15C 115.9(21)
C12C C13C C15C 123.2(22)
O1C C15C C16C 111.4(21)
O1C C15C C13C 107.6(18)
C16C C15C C13C 111.6(20)
O2C C16C C15C 110.0(19)
C2F C1F C14F 117.8(26)
C1F C2F C3F 124.2(32)
C4F C3F C2F 120.4(34)
C3F C4F C5F 122.5(28)
C4F C5F C6F 127.4(25)
C4F C5F C14F 116.6(25)
C6F C5F C14F 115.8(24)
C13F C14F C5F 119.6(24)
C13F C14F C1F 122.6(23)
C5F C14F C1F 117.6(25)
C7F C6F C5F 124.6(22)
C7F C6F Br1F 119.1(19)
C5F C6F Br1F 116.2(19)
C9F C8F C7F 120.3(26)
C8F C9F C10F 122.9(33)
C11F C10F C9F 122.9(36)
C10F C11F C12F 122.0(29)
C13F C12F C7F 120.9(27)
C13F C12F C11F 125.6(25)
C7F C12F C11F 113.5(25)
C6F C7F C8F 125.4(23)
C6F C7F C12F 116.1(24)
C8F C7F C12F 118.4(25)
C12F C13F C14F 122.6(24)
C12F C13F C15F 119.4(25)
C14F C13F C15F 117.2(22)
O1F C15F C16F 108.6(19)
O1F C15F C13F 114.3(19)
C16F C15F C13F 114.1(19)
O2F C16F C15F 110.4(20)
C2D C1D C14D 122.6(23)
C3D C2D C1D 119.3(29)
C2D C3D C4D 124.3(31)
C3D C4D C5D 115.2(24)
C6D C5D C14D 121.8(25)
C6D C5D C4D 118.8(23)
C14D C5D C4D 119.0(24)
C1D C14D C13D 122.2(21)
C1D C14D C5D 118.2(25)
C13D C14D C5D 119.4(22)
C5D C6D C7D 118.4(23)
C5D C6D Br1D 120.8(22)
C7D C6D Br1D 120.2(21)
C9D C8D C7D 124.0(27)
C8D C9D C10D 111.9(29)
C11D C10D C9D 128.1(30)
C10D C11D C12D 118.2(27)
C13D C12D C7D 122.8(24)
C13D C12D C11D 120.8(23)
C7D C12D C11D 116.4(24)
C12D C7D C6D 118.9(24)
C12D C7D C8D 121.3(25)
C6D C7D C8D 119.8(23)
C12D C13D C14D 116.7(21)
C12D C13D C15D 118.2(24)
C14D C13D C15D 124.9(22)
C16D C15D O1D 107.6(19)
C16D C15D C13D 113.0(20)
O1D C15D C13D 111.2(19)
C15D C16D O2D 111.4(20)
C14E C1E C2E 121.9(29)
C3E C2E C1E 121.4(32)
C4E C3E C2E 120.1(35)
C3E C4E C5E 121.4(31)
C6E C5E C4E 122.2(28)
C6E C5E C14E 118.5(27)
C4E C5E C14E 119.2(25)
C13E C14E C1E 124.8(29)
C13E C14E C5E 119.6(25)
C1E C14E C5E 115.6(27)
C7E C6E C5E 121.0(28)
C7E C6E Br1E 120.9(23)
C5E C6E Br1E 118.0(23)
C9E C8E C7E 118.4(35)
C8E C9E C10E 127.6(39)
C9E C10E C11E 116.6(33)
C12E C11E C10E 118.6(29)
C7E C12E C11E 121.9(28)
C7E C12E C13E 116.9(29)
C11E C12E C13E 121.0(28)
C6E C7E C12E 122.4(30)
C6E C7E C8E 120.8(31)
C12E C7E C8E 116.8(32)
C14E C13E C12E 121.3(27)
C14E C13E C15E 119.9(24)
C12E C13E C15E 118.3(26)
O1E C15E C16E 108.1(19)
O1E C15E C13E 115.3(21)
C16E C15E C13E 107.8(21)
O2E C16E C15E 111.6(21)

loop_
_geom_bond_atom_site_label_1
_geom_bond_atom_site_label_2
_geom_bond_distance
O2A C16A 1.49(3)
Br1A C6A 1.89(3)
C1A C2A 1.40(4)
C1A C14A 1.49(4)
C2A C3A 1.31(4)
C3A C4A 1.37(5)
C4A C5A 1.42(4)
C5A C14A 1.42(3)
C5A C6A 1.48(4)
C14A C13A 1.37(3)
C6A C7A 1.34(3)
C8A C9A 1.34(4)
C8A C7A 1.46(5)
C9A C10A 1.36(4)
C10A C11A 1.38(4)
C11A C12A 1.44(4)
C12A C13A 1.44(4)
C12A C7A 1.46(4)
C13A C15A 1.59(3)
C15A C16A 1.45(3)
C15A O1A 1.47(3)
Br1B C6B 1.98(3)
C1B C14B 1.35(4)
C1B C2B 1.39(4)
C2B C3B 1.42(4)
C3B C4B 1.24(4)
C4B C5B 1.47(4)
C5B C6B 1.39(4)
C5B C14B 1.45(4)
C14B C13B 1.47(4)
C6B C7B 1.34(4)
C8B C9B 1.28(5)
C8B C7B 1.49(4)
C9B C10B 1.46(5)
C10B C11B 1.35(4)
C11B C12B 1.45(4)
C12B C13B 1.34(3)
C12B C7B 1.47(4)
C13B C15B 1.57(3)
C15B C16B 1.47(3)
C15B O1B 1.47(3)
C16B O2B 1.44(3)
O2C C16C 1.44(3)
Br1C C6C 1.95(3)
C1C C2C 1.39(4)
C1C C14C 1.43(4)
C2C C3C 1.38(4)
C3C C4C 1.40(4)
C4C C5C 1.46(4)
C5C C6C 1.38(3)
C5C C14C 1.41(4)
C14C C13C 1.37(3)
C6C C7C 1.31(4)
C8C C9C 1.36(5)
C8C C7C 1.45(4)
C9C C10C 1.41(5)
C10C C11C 1.29(4)
C11C C12C 1.44(4)
C12C C7C 1.41(4)
C12C C13C 1.48(3)
C13C C15C 1.55(3)
C15C O1C 1.44(3)
C15C C16C 1.49(3)
Br1F C6F 1.90(2)
O2F C16F 1.42(3)
C1F C2F 1.31(4)
C1F C14F 1.49(4)
C2F C3F 1.37(4)
C3F C4F 1.34(4)
C4F C5F 1.40(4)
C5F C6F 1.41(3)
C5F C14F 1.46(3)
C14F C13F 1.41(4)
C6F C7F 1.39(3)
C8F C9F 1.30(4)
C8F C7F 1.48(3)
C9F C10F 1.35(4)
C10F C11F 1.31(4)
C11F C12F 1.50(4)
C12F C13F 1.33(3)
C12F C7F 1.47(3)
C13F C15F 1.60(3)
C15F O1F 1.35(2)
C15F C16F 1.48(3)
Br1D C6D 1.89(3)
Br1E C6E 1.92(3)
O2D C16D 1.48(3)
C1D C2D 1.37(4)
C1D C14D 1.39(3)
C2D C3D 1.32(4)
C3D C4D 1.42(4)
C4D C5D 1.47(4)
C5D C6D 1.37(3)
C5D C14D 1.42(3)
C14D C13D 1.43(4)
C6D C7D 1.42(3)
C8D C9D 1.38(4)
C8D C7D 1.45(3)
C9D C10D 1.46(4)
C10D C11D 1.35(4)
C11D C12D 1.47(4)
C12D C13D 1.40(3)
C12D C7D 1.41(3)
C13D C15D 1.52(3)
C15D C16D 1.45(3)
C15D O1D 1.51(3)
C1E C14E 1.37(3)
C1E C2E 1.40(4)
C2E C3E 1.38(4)
C3E C4E 1.29(4)
C4E C5E 1.46(4)
C5E C6E 1.39(3)
C5E C14E 1.46(4)
C14E C13E 1.35(4)
C6E C7E 1.37(4)
C8E C9E 1.25(5)
C8E C7E 1.51(4)
C9E C10E 1.40(5)
C10E C11E 1.43(4)
C11E C12E 1.41(4)
C12E C7E 1.39(4)
C12E C13E 1.46(4)
C13E C15E 1.57(4)
C15E O1E 1.34(3)
C15E C16E 1.53(3)
C16E O2E 1.44(3)

loop_
_geom_torsion_atom_site_label_1
_geom_torsion_atom_site_label_2
_geom_torsion_atom_site_label_3
_geom_torsion_atom_site_label_4
_geom_torsion
C14A C1A C2A C3A -4.6(50)
C1A C2A C3A C4A 4.8(58)
C2A C3A C4A C5A -10.1(54)
C3A C4A C5A C14A 15.3(44)
C3A C4A C5A C6A -176.6(28)
C4A C5A C14A C13A 168.1(25)
C6A C5A C14A C13A -1.0(37)
C4A C5A C14A C1A -14.9(38)
C6A C5A C14A C1A 176.0(22)
C2A C1A C14A C13A -173.3(28)
C2A C1A C14A C5A 9.7(40)
C4A C5A C6A C7A -171.3(29)
C14A C5A C6A C7A -2.8(39)
C4A C5A C6A Br1A 7.7(35)
C14A C5A C6A Br1A 176.2(18)
C7A C8A C9A C10A -7.0(52)
C8A C9A C10A C11A 1.3(53)
C9A C10A C11A C12A -2.8(46)
C10A C11A C12A C13A 178.2(26)
C10A C11A C12A C7A 10.0(42)
C5A C6A C7A C8A -170.4(27)
Br1A C6A C7A C8A 10.6(42)
C5A C6A C7A C12A 1.0(42)
Br1A C6A C7A C12A -178.0(20)
C9A C8A C7A C6A -175.0(29)
C9A C8A C7A C12A 13.4(43)
C11A C12A C7A C6A 172.9(25)
C13A C12A C7A C6A 4.4(40)
C11A C12A C7A C8A -14.7(39)
C13A C12A C7A C8A 176.8(24)
C5A C14A C13A C12A 6.5(38)
C1A C14A C13A C12A -170.3(25)
C5A C14A C13A C15A -177.6(22)
C1A C14A C13A C15A 5.6(37)
C11A C12A C13A C14A -176.5(24)
C7A C12A C13A C14A -8.2(38)
C11A C12A C13A C15A 7.5(36)
C7A C12A C13A C15A 175.7(22)
C14A C13A C15A C16A -103.3(28)
C12A C13A C15A C16A 72.8(29)
C14A C13A C15A O1A 130.7(24)
C12A C13A C15A O1A -53.1(30)
O1A C15A C16A O2A -55.6(30)
C13A C15A C16A O2A 176.3(20)
C14B C1B C2B C3B 7.6(49)
C1B C2B C3B C4B -7.0(55)
C2B C3B C4B C5B -0.8(55)
C3B C4B C5B C6B 179.6(32)
C3B C4B C5B C14B 8.1(45)
C2B C1B C14B C5B -0.7(47)
C2B C1B C14B C13B 175.0(28)
C6B C5B C14B C1B -179.9(27)
C4B C5B C14B C1B -7.3(41)
C6B C5B C14B C13B 4.2(38)
C4B C5B C14B C13B 176.8(23)
C14B C5B C6B C7B -4.0(47)
C4B C5B C6B C7B -175.8(30)
C14B C5B C6B Br1B 174.9(19)
C4B C5B C6B Br1B 3.1(41)
C7B C8B C9B C10B -8.1(61)
C8B C9B C10B C11B 3.4(57)
C9B C10B C11B C12B 5.2(49)
C10B C11B C12B C13B -179.2(31)
C10B C11B C12B C7B -8.0(45)
C5B C6B C7B C12B 1.7(48)
Br1B C6B C7B C12B -177.1(19)
C5B C6B C7B C8B -171.6(32)
Br1B C6B C7B C8B 9.5(43)
C13B C12B C7B C6B 0.4(39)
C11B C12B C7B C6B -171.3(26)
C13B C12B C7B C8B 174.6(26)
C11B C12B C7B C8B 2.9(38)
C9B C8B C7B C6B 177.9(35)
C9B C8B C7B C12B 4.6(49)
C11B C12B C13B C14B 171.1(26)
C7B C12B C13B C14B 0.2(39)
C11B C12B C13B C15B -21.4(41)
C7B C12B C13B C15B 167.7(22)
C1B C14B C13B C12B -178.2(28)
C5B C14B C13B C12B -2.6(40)
C1B C14B C13B C15B 13.0(37)
C5B C14B C13B C15B -171.4(22)
C12B C13B C15B C16B 87.6(30)
C14B C13B C15B C16B -103.8(24)
C12B C13B C15B O1B -30.2(31)
C14B C13B C15B O1B 138.4(21)
O1B C15B C16B O2B -72.9(24)
C13B C15B C16B O2B 171.7(20)
C14C C1C C2C C3C -1.8(47)
C1C C2C C3C C4C 0.2(49)
C2C C3C C4C C5C -3.2(45)
C3C C4C C5C C6C -178.0(26)
C3C C4C C5C C14C 8.0(40)
C6C C5C C14C C13C 5.2(39)
C4C C5C C14C C13C 179.5(23)
C6C C5C C14C C1C 176.3(24)
C4C C5C C14C C1C -9.4(39)
C2C C1C C14C C13C 177.4(27)
C2C C1C C14C C5C 6.4(43)
C14C C5C C6C C7C -6.5(41)
C4C C5C C6C C7C 179.2(26)
C14C C5C C6C Br1C 174.2(19)
C4C C5C C6C Br1C -0.2(36)
C7C C8C C9C C10C -2.1(58)
C8C C9C C10C C11C 3.6(58)
C9C C10C C11C C12C -1.0(48)
C10C C11C C12C C7C -3.4(43)
C10C C11C C12C C13C 178.8(27)
C5C C6C C7C C12C 3.5(46)
Br1C C6C C7C C12C -177.1(21)
C5C C6C C7C C8C -178.4(29)
Br1C C6C C7C C8C 0.9(41)
C11C C12C C7C C6C -177.2(26)
C13C C12C C7C C6C 0.8(40)
C11C C12C C7C C8C 4.5(40)
C13C C12C C7C C8C -177.5(23)
C9C C8C C7C C6C 180.0(33)
C9C C8C C7C C12C -1.8(47)
C5C C14C C13C C12C -1.2(38)
C1C C14C C13C C12C -171.7(24)
C5C C14C C13C C15C -172.9(22)
C1C C14C C13C C15C 16.5(35)
C7C C12C C13C C14C -1.9(33)
C11C C12C C13C C14C 176.2(24)
C7C C12C C13C C15C 169.3(22)
C11C C12C C13C C15C -12.6(35)
C14C C13C C15C O1C 135.8(22)
C12C C13C C15C O1C -35.7(29)
C14C C13C C15C C16C -101.7(25)
C12C C13C C15C C16C 86.8(28)
O1C C15C C16C O2C -68.7(26)
C13C C15C C16C O2C 171.0(19)
C14F C1F C2F C3F 0.7(49)
C1F C2F C3F C4F -2.0(54)
C2F C3F C4F C5F 7.6(51)
C3F C4F C5F C6F 172.4(29)
C3F C4F C5F C14F -11.4(43)
C4F C5F C14F C13F -175.0(23)
C6F C5F C14F C13F 1.6(36)
C4F C5F C14F C1F 9.7(35)
C6F C5F C14F C1F -173.7(23)
C2F C1F C14F C13F -179.9(26)
C2F C1F C14F C5F -4.7(40)
C4F C5F C6F C7F -179.4(26)
C14F C5F C6F C7F 4.4(37)
C4F C5F C6F Br1F 4.3(37)
C14F C5F C6F Br1F -171.9(17)
C7F C8F C9F C10F 2.6(49)
C8F C9F C10F C11F -2.7(56)
C9F C10F C11F C12F 0.3(53)
C10F C11F C12F C13F 178.3(30)
C10F C11F C12F C7F 1.8(41)
C5F C6F C7F C8F 173.8(25)
Br1F C6F C7F C8F -10.1(34)
C5F C6F C7F C12F -5.7(36)
Br1F C6F C7F C12F 170.4(18)
C9F C8F C7F C6F -179.8(26)
C9F C8F C7F C12F -0.3(41)
C13F C12F C7F C6F 1.1(37)
C11F C12F C7F C6F 177.8(21)
C13F C12F C7F C8F -178.5(24)
C11F C12F C7F C8F -1.8(34)
C7F C12F C13F C14F 4.8(40)
C11F C12F C13F C14F -171.5(24)
C7F C12F C13F C15F -164.7(22)
C11F C12F C13F C15F 19.0(39)
C5F C14F C13F C12F -6.1(38)
C1F C14F C13F C12F 168.9(25)
C5F C14F C13F C15F 163.5(21)
C1F C14F C13F C15F -21.4(35)
C12F C13F C15F O1F 135.2(24)
C14F C13F C15F O1F -34.8(31)
C12F C13F C15F C16F -99.0(29)
C14F C13F C15F C16F 90.9(26)
O1F C15F C16F O2F -66.2(27)
C13F C15F C16F O2F 165.1(21)
C14D C1D C2D C3D -5.1(43)
C1D C2D C3D C4D 13.2(48)
C2D C3D C4D C5D -9.3(45)
C3D C4D C5D C6D -174.5(26)
C3D C4D C5D C14D -2.4(35)
C2D C1D C14D C13D 179.2(22)
C2D C1D C14D C5D -6.1(37)
C6D C5D C14D C1D -178.7(24)
C4D C5D C14D C1D 9.4(34)
C6D C5D C14D C13D -3.8(37)
C4D C5D C14D C13D -175.7(21)
C14D C5D C6D C7D 14.3(39)
C4D C5D C6D C7D -173.8(22)
C14D C5D C6D Br1D -174.3(17)
C4D C5D C6D Br1D -2.4(35)
C7D C8D C9D C10D -0.1(42)
C8D C9D C10D C11D 0.1(46)
C9D C10D C11D C12D 1.1(47)
C10D C11D C12D C13D 178.8(25)
C10D C11D C12D C7D -2.3(37)
C13D C12D C7D C6D 0.0(36)
C11D C12D C7D C6D -178.8(22)
C13D C12D C7D C8D -178.7(23)
C11D C12D C7D C8D 2.4(36)
C5D C6D C7D C12D -12.4(36)
Br1D C6D C7D C12D 176.2(19)
C5D C6D C7D C8D 166.4(25)
Br1D C6D C7D C8D -5.0(33)
C9D C8D C7D C12D -1.2(43)
C9D C8D C7D C6D 180.0(26)
C7D C12D C13D C14D 10.2(35)
C11D C12D C13D C14D -171.0(21)
C7D C12D C13D C15D -164.2(22)
C11D C12D C13D C15D 14.6(33)
C1D C14D C13D C12D 166.3(22)
C5D C14D C13D C12D -8.4(32)
C1D C14D C13D C15D -19.7(35)
C5D C14D C13D C15D 165.6(21)
C12D C13D C15D C16D -98.0(28)
C14D C13D C15D C16D 88.1(28)
C12D C13D C15D O1D 140.8(21)
C14D C13D C15D O1D -33.1(32)
O1D C15D C16D O2D -61.0(28)
C13D C15D C16D O2D 175.8(21)
C14E C1E C2E C3E 5.3(50)
C1E C2E C3E C4E -6.4(54)
C2E C3E C4E C5E 1.7(50)
C3E C4E C5E C6E -179.4(28)
C3E C4E C5E C14E 3.9(43)
C2E C1E C14E C13E -178.1(29)
C2E C1E C14E C5E 0.4(42)
C6E C5E C14E C13E -3.0(40)
C4E C5E C14E C13E 173.8(25)
C6E C5E C14E C1E 178.4(25)
C4E C5E C14E C1E -4.8(38)
C4E C5E C6E C7E -173.4(28)
C14E C5E C6E C7E 3.3(41)
C4E C5E C6E Br1E 4.6(36)
C14E C5E C6E Br1E -178.7(19)
C7E C8E C9E C10E -0.5(63)
C8E C9E C10E C11E 2.6(61)
C9E C10E C11E C12E -2.3(45)
C10E C11E C12E C7E 0.1(45)
C10E C11E C12E C13E -175.6(27)
C5E C6E C7E C12E 0.7(47)
Br1E C6E C7E C12E -177.2(23)
C5E C6E C7E C8E 178.0(27)
Br1E C6E C7E C8E 0.1(41)
C11E C12E C7E C6E 179.4(27)
C13E C12E C7E C6E -4.8(46)
C11E C12E C7E C8E 2.0(46)
C13E C12E C7E C8E 177.9(25)
C9E C8E C7E C6E -179.3(34)
C9E C8E C7E C12E -1.9(49)
C1E C14E C13E C12E 177.4(27)
C5E C14E C13E C12E -1.1(41)
C1E C14E C13E C15E -10.3(42)
C5E C14E C13E C15E 171.3(22)
C7E C12E C13E C14E 4.9(42)
C11E C12E C13E C14E -179.2(27)
C7E C12E C13E C15E -167.6(25)
C11E C12E C13E C15E 8.3(39)
C14E C13E C15E O1E -41.6(34)
C12E C13E C15E O1E 130.9(25)
C14E C13E C15E C16E 79.3(29)
C12E C13E C15E C16E -108.2(26)
O1E C15E C16E O2E -60.2(28)
C13E C15E C16E O2E 174.5(20)
